data_1526464
loop_
_publ_author_name
'Scavini, M.'
'Bianchi, R.'

_publ_section_title
;
 Structure of Al defect in high-temperature superconductor, Al-doped
 Sm-123: an electron density study
;
_journal_name_full 'Journal of Solid State Chemistry'
_journal_page_first 396
_journal_page_last 401
_journal_volume 161
_journal_year 2001
_chemical_formula_sum 'Al0.35 Ba1.94 Cu2.65 O6.4 Sm1.06'
_chemical_name_systematic 'Sm1.06 Ba1.94 Cu2.65 Al0.35 O6.4'
_space_group_IT_number 123
_symmetry_space_group_name_Hall '-P 4 2'
_symmetry_space_group_name_H-M 'P 4/m m m'
_cell_angle_alpha 90
_cell_angle_beta 90
_cell_angle_gamma 90
_cell_formula_units_Z 1
_cell_length_a 3.9012
_cell_length_b 3.9012
_cell_length_c 11.7679
_cell_volume 179.100
_citation_journal_id_ASTM JSSCBI
_cod_data_source_file Scavini_JSSCBI_2001_1701.cif
_cod_data_source_block Al0.35Ba1.94Cu2.65O6.4Sm1.06
_cod_original_cell_volume 179.0999
_cod_database_code 1526464

loop_
_symmetry_equiv_pos_as_xyz
x,y,z
-y,x,z
-x,-y,z
y,-x,z
x,-y,-z
y,x,-z
-x,y,-z
-y,-x,-z
-x,-y,-z
y,-x,-z
x,y,-z
-y,x,-z
-x,y,z
-y,-x,z
x,-y,z
y,x,z

loop_
_atom_site_label
_atom_site_type_symbol
_atom_site_fract_x
_atom_site_fract_y
_atom_site_fract_z
_atom_site_occupancy
_atom_site_U_iso_or_equiv
Cu2 Cu+1 0 0 0.3555 1 0.0
Sm1 Sm+3 0.5 0.5 0.5 1 0.0
Ba1 Ba+2 0.5 0.5 0.19103 0.97 0.0
O1 O-2 0 0 0.1518 1 0.0
O3 O-2 0 0.5 0 0.2 0.0
O2 O-2 0.5 0 0.3733 1 0.0
Sm2 Sm+3 0.5 0.5 0.19103 0.03 0.0
Cu1 Cu+1 0 0 0 0.65 0.0
Al1 Al+3 0.059 0.059 0 0.0875 0.0
